data_7025908
loop_
_publ_author_name
'Parois, Pascal'
'Moggach, Stephen A.'
'Lennie, Alistair R.'
'Warren, John E.'
'Brechin, Euan K.'
'Murrie, Mark'
'Parsons, Simon'

_publ_section_title
;
 The effect of pressure on the crystal structure of [Gd(PhCOO)3(DMF)]n to
 3.7 GPa and the transition to a second phase at 5.0 GPa.
;
_journal_issue 30
_journal_name_full 'Dalton transactions (Cambridge, England : 2003)'
_journal_page_first 7004
_journal_page_last 7011
_journal_paper_doi 10.1039/c0dt00046a
_journal_volume 39
_journal_year 2010
_chemical_formula_moiety
;
(C24 H22 Gd1 N1 O7)n
;
_chemical_formula_sum 'C24 H22 Gd N O7'
_chemical_formula_weight 593.69
_chemical_name_systematic
;
catena-((\m~2~-Benzoato-O,O')-bis(\m~2~-benzoato-O,O',O')-(dimethylformamide-O
)-gadolinium)
;
_space_group_IT_number 86
_symmetry_cell_setting tetragonal
_symmetry_space_group_name_Hall 'P 4n -1n'
_symmetry_space_group_name_H-M 'P 42/n :1'
_atom_sites_solution_hydrogens geom
_atom_sites_solution_primary direct
_audit_creation_date 08-06-30
_audit_creation_method CRYSTALS_ver_12.85
_cell_angle_alpha 90
_cell_angle_beta 90
_cell_angle_gamma 90
_cell_formula_units_Z 8
_cell_length_a 21.3751(2)
_cell_length_b 21.3751(2)
_cell_length_c 9.00870(10)
_cell_measurement_reflns_used 6866
_cell_measurement_temperature 293
_cell_measurement_theta_max 20
_cell_measurement_theta_min 2
_cell_volume 4116.03(7)
_computing_cell_refinement 'SAINT (Siemens ,1995)'
_computing_data_collection 'SMART (Siemens, 1993)'
_computing_data_reduction 'SAINT (Siemens ,1995)'
_computing_molecular_graphics 'DIAMOND Crystal Impact (2004)'
_computing_publication_material 'CRYSTALS (Betteridge et al., 2003)'
_computing_structure_refinement 'CRYSTALS (Betteridge et al., 2003)'
_computing_structure_solution 'USER DEFINED STRUCTURE SOLUTION'
_diffrn_ambient_temperature 293
_diffrn_measured_fraction_theta_full 0.705
_diffrn_measured_fraction_theta_max 0.581
_diffrn_measurement_device 'Bruker SMART'
_diffrn_measurement_device_type Area
_diffrn_measurement_method \w
_diffrn_radiation_monochromator Silicon
_diffrn_radiation_type synchrotron
_diffrn_radiation_wavelength 0.48650
_diffrn_reflns_av_R_equivalents 0.075
_diffrn_reflns_limit_h_max 28
_diffrn_reflns_limit_h_min -28
_diffrn_reflns_limit_k_max 14
_diffrn_reflns_limit_k_min -14
_diffrn_reflns_limit_l_max 12
_diffrn_reflns_limit_l_min -12
_diffrn_reflns_number 22005
_diffrn_reflns_theta_full 15.219
_diffrn_reflns_theta_max 20.292
_diffrn_reflns_theta_min 1.304
_diffrn_source synchrotron
_diffrn_standards_number 0
_exptl_absorpt_coefficient_mu 1.043
_exptl_absorpt_correction_T_max 0.72
_exptl_absorpt_correction_T_min 0.07
_exptl_absorpt_correction_type multi-scan
_exptl_absorpt_process_details 'SADABS (Siemens, 1996)'
_exptl_crystal_colour colourless
_exptl_crystal_density_diffrn 1.916
_exptl_crystal_density_method 'not measured'
_exptl_crystal_description block
_exptl_crystal_F_000 2344
_exptl_crystal_size_max 0.20
_exptl_crystal_size_mid 0.20
_exptl_crystal_size_min 0.10
_refine_diff_density_max 1.66
_refine_diff_density_min -1.26
_refine_ls_extinction_method None
_refine_ls_goodness_of_fit_ref 0.9251
_refine_ls_hydrogen_treatment noref
_refine_ls_matrix_type full
_refine_ls_number_parameters 298
_refine_ls_number_reflns 2827
_refine_ls_number_restraints 86
_refine_ls_R_factor_all 0.0566
_refine_ls_R_factor_gt 0.0461
_refine_ls_shift/su_max 0.000391
_refine_ls_structure_factor_coef F
_refine_ls_weighting_details
;
Method, part 1, Chebychev polynomial, (Watkin, 1994, Prince, 1982)
[weight] = 1.0/[A~0~*T~0~(x)+A~1~*T~1~(x) ... +A~n-1~]*T~n-1~(x)]
where A~i~ are the Chebychev coefficients listed below and x= Fcalc/Fmax
Method = Robust Weighting (Prince, 1982)
W = [weight] * [1-(deltaF/6*sigmaF)^2^]^2^
A~i~ are:
1.88 1.04 1.12
;
_refine_ls_weighting_scheme calc
_refine_ls_wR_factor_all 0.0693
_refine_ls_wR_factor_gt 0.0579
_refine_ls_wR_factor_ref 0.0579
_reflns_limit_h_max 14
_reflns_limit_h_min -13
_reflns_limit_k_max 28
_reflns_limit_k_min 0
_reflns_limit_l_max 12
_reflns_limit_l_min 0
_reflns_number_gt 2827
_reflns_number_total 3629
_reflns_threshold_expression I>2.0\s(I)
_oxford_diffrn_Wilson_B_factor 0.00
_oxford_diffrn_Wilson_scale 0.00
_oxford_refine_ls_r_factor_ref 0.0461
_oxford_refine_ls_scale 0.2904(8)
_oxford_reflns_number_all 3459
_oxford_reflns_threshold_expression_ref I>2.0\s(I)
_oxford_structure_analysis_title 'gdpol5 in P4(2)/n'
_cod_data_source_file c0dt00046a.txt
_cod_data_source_block gdpol5_Phase1_1_67GPa
_cod_depositor_comments
;
The following automatic conversions were performed:

'_symmetry_cell_setting' value 'Tetragonal' changed to 'tetragonal'
according to /home/saulius/struct/CIF-dictionaries/cif_core.dic
dictionary named 'cif_core.dic' version 2.4.2 from 2011-04-26.

Automatic conversion script
Id: cif_fix_values 1891 2012-01-12 08:04:46Z andrius 
;
_cod_original_sg_symbol_H-M 'P 42/n:1'
_cod_original_formula_sum 'C24 H22 Gd1 N1 O7'
_cod_database_code 7025908

loop_
_symmetry_equiv_pos_as_xyz
x,y,z
-x,-y,z
-y+1/2,x+1/2,z+1/2
y+1/2,-x+1/2,z+1/2
-x+1/2,-y+1/2,-z+1/2
x+1/2,y+1/2,-z+1/2
y,-x,-z
-y,x,-z

loop_
_atom_site_label
_atom_site_type_symbol
_atom_site_fract_x
_atom_site_fract_y
_atom_site_fract_z
_atom_site_U_iso_or_equiv
_atom_site_occupancy
_atom_site_adp_type
_atom_site_refinement_flags_posn
Gd1 Gd 0.738056(15) 0.749110(13) -0.03713(2) 0.0133 1.0000 Uani .
O1 O 0.79229(19) 0.70026(19) -0.2260(3) 0.0185 1.0000 Uani D
O2 O 0.8538(2) 0.6800(2) -0.4151(3) 0.0262 1.0000 Uani D
O3 O 0.6691(2) 0.6786(2) -0.1597(3) 0.0223 1.0000 Uani D
O4 O 0.6929(2) 0.6681(2) -0.4003(3) 0.0245 1.0000 Uani D
O5 O 0.7142(2) 0.6691(2) 0.1289(3) 0.0246 1.0000 Uani D
O6 O 0.7684(2) 0.68782(19) 0.3348(3) 0.0231 1.0000 Uani D
O7 O 0.8368(2) 0.7213(2) 0.0686(4) 0.0258 1.0000 Uani D
N1 N 0.9090(3) 0.7256(2) 0.2531(4) 0.0268 1.0000 Uani D
C1 C 0.8363(2) 0.6689(2) -0.2854(4) 0.0179 1.0000 Uani D
C2 C 0.8641(2) 0.6179(2) -0.1958(4) 0.0191 1.0000 Uani D
C3 C 0.9261(3) 0.6036(3) -0.2169(6) 0.0349 1.0000 Uani D
C4 C 0.9564(3) 0.5622(3) -0.1229(7) 0.0446 1.0000 Uani D
C5 C 0.9230(3) 0.5331(3) -0.0114(6) 0.0320 1.0000 Uani D
C6 C 0.8605(3) 0.5467(3) 0.0086(5) 0.0265 1.0000 Uani D
C7 C 0.8309(2) 0.5889(2) -0.0830(5) 0.0218 1.0000 Uani D
C8 C 0.6692(3) 0.6483(2) -0.2792(4) 0.0170 1.0000 Uani D
C9 C 0.6391(2) 0.5854(2) -0.2819(4) 0.0172 1.0000 Uani D
C10 C 0.6115(3) 0.5621(3) -0.1538(5) 0.0266 1.0000 Uani D
C11 C 0.5827(3) 0.5038(3) -0.1549(6) 0.0348 1.0000 Uani D
C12 C 0.5817(3) 0.4695(3) -0.2832(7) 0.0382 1.0000 Uani D
C13 C 0.6097(3) 0.4916(3) -0.4104(6) 0.0358 1.0000 Uani D
C14 C 0.6383(3) 0.5492(3) -0.4094(5) 0.0260 1.0000 Uani D
C15 C 0.7428(3) 0.6511(2) 0.2454(4) 0.0175 1.0000 Uani D
C16 C 0.7420(2) 0.5832(2) 0.2777(4) 0.0167 1.0000 Uani D
C17 C 0.7780(3) 0.5602(2) 0.3942(5) 0.0233 1.0000 Uani D
C18 C 0.7771(3) 0.4965(3) 0.4258(6) 0.0349 1.0000 Uani D
C19 C 0.7410(3) 0.4569(3) 0.3420(6) 0.0343 1.0000 Uani D
C20 C 0.7054(3) 0.4799(3) 0.2264(5) 0.0272 1.0000 Uani D
C21 C 0.7065(3) 0.5428(2) 0.1931(5) 0.0228 1.0000 Uani D
C22 C 0.8697(3) 0.7518(3) 0.1583(5) 0.0257 1.0000 Uani D
C23 C 0.9441(4) 0.7631(4) 0.3575(7) 0.0420 1.0000 Uani D
C24 C 0.9162(3) 0.6587(3) 0.2606(6) 0.0316 1.0000 Uani D
H231 H 0.9295 0.8055 0.3532 0.0504 1.0000 Uiso .
H232 H 0.9877 0.7619 0.3322 0.0504 1.0000 Uiso .
H233 H 0.9381 0.7469 0.4559 0.0504 1.0000 Uiso .
H241 H 0.8924 0.6398 0.1824 0.0380 1.0000 Uiso .
H242 H 0.9596 0.6479 0.2498 0.0380 1.0000 Uiso .
H243 H 0.9010 0.6440 0.3547 0.0380 1.0000 Uiso .
H31 H 0.9480 0.6218 -0.2950 0.0419 1.0000 Uiso .
H41 H 0.9989 0.5540 -0.1348 0.0535 1.0000 Uiso .
H51 H 0.9427 0.5044 0.0503 0.0384 1.0000 Uiso .
H61 H 0.8383 0.5273 0.0844 0.0318 1.0000 Uiso .
H71 H 0.7887 0.5979 -0.0693 0.0262 1.0000 Uiso .
H101 H 0.6124 0.5855 -0.0669 0.0319 1.0000 Uiso .
H111 H 0.5641 0.4883 -0.0691 0.0417 1.0000 Uiso .
H121 H 0.5619 0.4307 -0.2845 0.0459 1.0000 Uiso .
H131 H 0.6093 0.4677 -0.4966 0.0430 1.0000 Uiso .
H141 H 0.6573 0.5641 -0.4953 0.0312 1.0000 Uiso .
H171 H 0.8025 0.5872 0.4506 0.0279 1.0000 Uiso .
H181 H 0.8009 0.4808 0.5037 0.0418 1.0000 Uiso .
H191 H 0.7406 0.4143 0.3631 0.0412 1.0000 Uiso .
H201 H 0.6806 0.4529 0.1710 0.0327 1.0000 Uiso .
H211 H 0.6834 0.5580 0.1135 0.0273 1.0000 Uiso .
H221 H 0.8662 0.7952 0.1583 0.0308 1.0000 Uiso .

loop_
_atom_site_aniso_label
_atom_site_aniso_U_11
_atom_site_aniso_U_22
_atom_site_aniso_U_33
_atom_site_aniso_U_23
_atom_site_aniso_U_13
_atom_site_aniso_U_12
Gd1 0.01647(19) 0.01377(18) 0.00970(14) 0.00112(7) -0.00006(7) 0.00039(14)
O1 0.020(2) 0.020(2) 0.0156(13) 0.0011(13) 0.0004(13) 0.007(2)
O2 0.032(3) 0.030(3) 0.0166(14) 0.0050(15) 0.0054(15) 0.008(3)
O3 0.023(2) 0.025(2) 0.0189(15) -0.0024(14) -0.0002(14) -0.005(2)
O4 0.031(2) 0.025(2) 0.0175(14) 0.0008(14) 0.0015(15) -0.009(3)
O5 0.036(3) 0.020(2) 0.0180(14) 0.0077(14) -0.0048(15) 0.003(3)
O6 0.036(3) 0.016(2) 0.0172(14) -0.0022(13) 0.0023(15) -0.002(3)
O7 0.022(2) 0.034(3) 0.0211(15) 0.0014(16) -0.0020(15) 0.006(3)
N1 0.024(3) 0.032(3) 0.025(2) -0.0027(19) -0.0046(18) 0.000(3)
C1 0.018(3) 0.019(3) 0.0170(19) 0.0020(17) 0.0013(17) -0.003(3)
C2 0.020(3) 0.017(3) 0.020(2) 0.0025(18) 0.0039(18) -0.002(4)
C3 0.027(4) 0.040(4) 0.038(3) 0.019(3) 0.012(2) 0.004(5)
C4 0.041(5) 0.035(4) 0.058(4) 0.011(4) 0.002(3) 0.018(5)
C5 0.037(4) 0.024(4) 0.035(3) 0.007(3) 0.002(3) 0.019(5)
C6 0.036(4) 0.019(3) 0.025(2) 0.008(2) 0.006(2) 0.013(4)
C7 0.021(3) 0.023(3) 0.022(2) -0.0013(19) 0.0015(19) 0.002(4)
C8 0.012(3) 0.021(3) 0.0185(18) 0.0024(17) -0.0010(16) -0.003(3)
C9 0.018(3) 0.015(3) 0.0190(18) 0.0000(17) -0.0002(17) 0.004(3)
C10 0.027(4) 0.030(4) 0.023(2) 0.005(2) 0.005(2) -0.003(4)
C11 0.033(4) 0.027(4) 0.044(3) 0.007(3) 0.017(3) 0.008(5)
C12 0.036(4) 0.025(4) 0.054(4) 0.001(3) 0.008(3) -0.011(5)
C13 0.035(4) 0.035(4) 0.037(3) -0.008(3) 0.002(3) -0.006(5)
C14 0.032(4) 0.022(3) 0.023(2) -0.004(2) 0.003(2) -0.007(4)
C15 0.020(3) 0.018(3) 0.0152(19) 0.0033(17) 0.0051(17) -0.002(3)
C16 0.022(3) 0.016(3) 0.0120(16) 0.0021(16) 0.0005(17) -0.001(3)
C17 0.029(3) 0.020(3) 0.021(2) 0.0000(19) -0.006(2) 0.004(4)
C18 0.054(5) 0.020(3) 0.031(3) 0.009(2) -0.008(3) 0.019(5)
C19 0.048(5) 0.016(3) 0.039(3) 0.004(2) 0.004(3) 0.004(5)
C20 0.034(4) 0.016(3) 0.032(2) -0.004(2) 0.006(2) -0.004(4)
C21 0.029(3) 0.021(3) 0.0177(19) 0.0019(18) -0.001(2) -0.004(4)
C22 0.026(3) 0.031(4) 0.020(2) 0.005(2) -0.0007(19) 0.000(4)
C23 0.037(4) 0.049(5) 0.040(3) -0.003(3) -0.009(3) -0.008(5)
C24 0.033(4) 0.034(4) 0.028(2) -0.001(2) -0.003(2) 0.000(4)

loop_
_atom_type_symbol
_atom_type_scat_dispersion_real
_atom_type_scat_dispersion_imag
_atom_type_scat_Cromer_Mann_a1
_atom_type_scat_Cromer_Mann_b1
_atom_type_scat_Cromer_Mann_a2
_atom_type_scat_Cromer_Mann_b2
_atom_type_scat_Cromer_Mann_a3
_atom_type_scat_Cromer_Mann_b3
_atom_type_scat_Cromer_Mann_a4
_atom_type_scat_Cromer_Mann_b4
_atom_type_scat_Cromer_Mann_c
_atom_type_scat_source
C 0.0010 0.0010 2.3100 20.8439 1.0200 10.2075 1.5886 0.5687 0.8650 51.6512 0.2156 'International Tables Vol C 4.2.6.8 and 6.1.1.4'
H 0.0000 0.0000 0.4930 10.5109 0.3229 26.1257 0.1402 3.1424 0.0408 57.7998 0.0030 'International Tables Vol C 4.2.6.8 and 6.1.1.4'
N 0.0020 0.0010 12.2126 0.0057 3.1322 9.8933 2.0125 28.9975 1.1663 0.5826 -11.5290 'International Tables Vol C 4.2.6.8 and 6.1.1.4'
O 0.0040 0.0030 3.0485 13.2771 2.2868 5.7011 1.5463 0.3239 0.8670 32.9089 0.2508 'International Tables Vol C 4.2.6.8 and 6.1.1.4'
Gd -0.5090 2.0340 25.0709 2.2534 19.0798 0.1820 13.8518 12.9331 3.5454 101.3980 2.4196 'International Tables Vol C 4.2.6.8 and 6.1.1.4'

loop_
_geom_angle_atom_site_label_1
_geom_angle_site_symmetry_1
_geom_angle_atom_site_label_2
_geom_angle_atom_site_label_3
_geom_angle_site_symmetry_3
_geom_angle
_geom_angle_publ_flag
O2 5_664 Gd1 O1 5_664 52.12(11) yes
O2 5_664 Gd1 C1 5_664 25.94(10) yes
O1 5_664 Gd1 C1 5_664 26.41(11) yes
O2 5_664 Gd1 O4 5_664 89.77(15) yes
O1 5_664 Gd1 O4 5_664 68.46(14) yes
C1 5_664 Gd1 O4 5_664 75.86(16) yes
O2 5_664 Gd1 O6 5_665 74.50(14) yes
O1 5_664 Gd1 O6 5_665 114.57(13) yes
C1 5_664 Gd1 O6 5_665 92.96(14) yes
O4 5_664 Gd1 O6 5_665 77.62(14) yes
O2 5_664 Gd1 O1 . 122.54(12) yes
O1 5_664 Gd1 O1 . 72.21(15) yes
C1 5_664 Gd1 O1 . 98.29(12) yes
O4 5_664 Gd1 O1 . 81.36(14) yes
O6 5_665 Gd1 O1 . 152.92(17) yes
O2 5_664 Gd1 O3 . 79.58(15) yes
O1 5_664 Gd1 O3 . 73.46(13) yes
C1 5_664 Gd1 O3 . 77.55(16) yes
O4 5_664 Gd1 O3 . 138.39(11) yes
O6 5_665 Gd1 O3 . 135.31(15) yes
O2 5_664 Gd1 O5 . 112.37(15) yes
O1 5_664 Gd1 O5 . 144.70(15) yes
C1 5_664 Gd1 O5 . 133.49(15) yes
O4 5_664 Gd1 O5 . 146.80(14) yes
O6 5_665 Gd1 O5 . 84.65(14) yes
O2 5_664 Gd1 O7 . 155.01(15) yes
O1 5_664 Gd1 O7 . 133.02(13) yes
C1 5_664 Gd1 O7 . 150.10(16) yes
O4 5_664 Gd1 O7 . 74.34(16) yes
O6 5_665 Gd1 O7 . 83.17(16) yes
O1 . Gd1 O3 . 71.47(14) yes
O1 . Gd1 O5 . 104.58(14) yes
O3 . Gd1 O5 . 72.36(13) yes
O1 . Gd1 O7 . 74.80(13) yes
O3 . Gd1 O7 . 125.04(16) yes
O5 . Gd1 O7 . 75.86(15) yes
Gd1 5_664 O1 Gd1 . 107.79(15) yes
Gd1 5_664 O1 C1 . 93.5(2) yes
Gd1 . O1 C1 . 156.8(3) yes
Gd1 5_664 O2 C1 . 92.2(3) yes
Gd1 . O3 C8 . 136.3(3) yes
Gd1 5_664 O4 C8 . 134.2(3) yes
Gd1 . O5 C15 . 130.2(3) yes
Gd1 5_665 O6 C15 . 149.6(4) yes
Gd1 . O7 C22 . 128.5(4) yes
C22 . N1 C23 . 121.0(5) yes
C22 . N1 C24 . 121.2(4) yes
C23 . N1 C24 . 117.7(4) yes
Gd1 5_664 C1 O1 . 60.1(2) yes
Gd1 5_664 C1 O2 . 61.8(3) yes
O1 . C1 O2 . 121.1(4) yes
Gd1 5_664 C1 C2 . 168.6(4) yes
O1 . C1 C2 . 117.1(3) yes
O2 . C1 C2 . 121.9(4) yes
C1 . C2 C3 . 118.4(4) yes
C1 . C2 C7 . 121.6(4) yes
C3 . C2 C7 . 119.7(4) yes
C2 . C3 C4 . 120.6(4) yes
C2 . C3 H31 . 119.7 no
C4 . C3 H31 . 119.7 no
C3 . C4 C5 . 119.3(5) yes
C3 . C4 H41 . 120.3 no
C5 . C4 H41 . 120.3 no
C4 . C5 C6 . 120.1(5) yes
C4 . C5 H51 . 119.9 no
C6 . C5 H51 . 119.9 no
C5 . C6 C7 . 120.3(4) yes
C5 . C6 H61 . 119.8 no
C7 . C6 H61 . 119.8 no
C2 . C7 C6 . 119.8(4) yes
C2 . C7 H71 . 120.1 no
C6 . C7 H71 . 120.1 no
O4 . C8 O3 . 124.3(4) yes
O4 . C8 C9 . 117.1(4) yes
O3 . C8 C9 . 118.5(4) yes
C8 . C9 C10 . 119.6(4) yes
C8 . C9 C14 . 121.5(4) yes
C10 . C9 C14 . 118.9(4) yes
C9 . C10 C11 . 120.3(4) yes
C9 . C10 H101 . 119.9 no
C11 . C10 H101 . 119.9 no
C10 . C11 C12 . 119.6(4) yes
C10 . C11 H111 . 120.2 no
C12 . C11 H111 . 120.2 no
C11 . C12 C13 . 120.7(5) yes
C11 . C12 H121 . 119.6 no
C13 . C12 H121 . 119.6 no
C12 . C13 C14 . 119.7(4) yes
C12 . C13 H131 . 120.1 no
C14 . C13 H131 . 120.1 no
C9 . C14 C13 . 120.8(4) yes
C9 . C14 H141 . 119.6 no
C13 . C14 H141 . 119.6 no
O5 . C15 O6 . 123.4(4) yes
O5 . C15 C16 . 116.9(4) yes
O6 . C15 C16 . 119.6(3) yes
C15 . C16 C17 . 119.3(4) yes
C15 . C16 C21 . 120.8(4) yes
C17 . C16 C21 . 119.9(4) yes
C16 . C17 C18 . 119.5(4) yes
C16 . C17 H171 . 120.2 no
C18 . C17 H171 . 120.2 no
C17 . C18 C19 . 120.0(4) yes
C17 . C18 H181 . 120.0 no
C19 . C18 H181 . 120.0 no
C18 . C19 C20 . 120.4(4) yes
C18 . C19 H191 . 119.8 no
C20 . C19 H191 . 119.8 no
C19 . C20 C21 . 120.2(5) yes
C19 . C20 H201 . 119.9 no
C21 . C20 H201 . 119.9 no
C16 . C21 C20 . 120.0(4) yes
C16 . C21 H211 . 120.0 no
C20 . C21 H211 . 120.0 no
N1 . C22 O7 . 123.6(5) yes
N1 . C22 H221 . 118.2 no
O7 . C22 H221 . 118.2 no
N1 . C23 H231 . 109.2 no
N1 . C23 H232 . 109.5 no
H231 . C23 H232 . 109.4 no
N1 . C23 H233 . 109.4 no
H231 . C23 H233 . 109.5 no
H232 . C23 H233 . 109.8 no
N1 . C24 H241 . 109.1 no
N1 . C24 H242 . 109.7 no
H241 . C24 H242 . 109.8 no
N1 . C24 H243 . 109.3 no
H241 . C24 H243 . 109.2 no
H242 . C24 H243 . 109.8 no

loop_
_geom_bond_atom_site_label_1
_geom_bond_atom_site_label_2
_geom_bond_site_symmetry_2
_geom_bond_distance
_geom_bond_publ_flag
Gd1 O2 5_664 2.518(4) yes
Gd1 O1 5_664 2.479(3) yes
Gd1 C1 5_664 2.855(4) yes
Gd1 O4 5_664 2.373(4) yes
Gd1 O6 5_665 2.272(3) yes
Gd1 O1 . 2.309(3) yes
Gd1 O3 . 2.380(4) yes
Gd1 O5 . 2.328(4) yes
Gd1 O7 . 2.391(4) yes
O1 C1 . 1.272(5) yes
O2 C1 . 1.250(5) yes
O3 C8 . 1.256(5) yes
O4 C8 . 1.274(5) yes
O5 C15 . 1.274(5) yes
O6 C15 . 1.250(5) yes
O7 C22 . 1.253(6) yes
N1 C22 . 1.323(6) yes
N1 C23 . 1.445(6) yes
N1 C24 . 1.441(7) yes
C1 C2 . 1.482(6) yes
C2 C3 . 1.374(6) yes
C2 C7 . 1.386(6) yes
C3 C4 . 1.386(7) yes
C3 H31 . 0.930 no
C4 C5 . 1.380(7) yes
C4 H41 . 0.930 no
C5 C6 . 1.379(7) yes
C5 H51 . 0.930 no
C6 C7 . 1.376(6) yes
C6 H61 . 0.930 no
C7 H71 . 0.930 no
C8 C9 . 1.491(6) yes
C9 C10 . 1.389(5) yes
C9 C14 . 1.384(5) yes
C10 C11 . 1.389(7) yes
C10 H101 . 0.930 no
C11 C12 . 1.370(7) yes
C11 H111 . 0.930 no
C12 C13 . 1.377(7) yes
C12 H121 . 0.930 no
C13 C14 . 1.374(7) yes
C13 H131 . 0.930 no
C14 H141 . 0.930 no
C15 C16 . 1.480(5) yes
C16 C17 . 1.392(5) yes
C16 C21 . 1.379(6) yes
C17 C18 . 1.391(6) yes
C17 H171 . 0.930 no
C18 C19 . 1.371(7) yes
C18 H181 . 0.930 no
C19 C20 . 1.380(7) yes
C19 H191 . 0.930 no
C20 C21 . 1.378(6) yes
C20 H201 . 0.930 no
C21 H211 . 0.930 no
C22 H221 . 0.930 no
C23 H231 . 0.959 no
C23 H232 . 0.960 no
C23 H233 . 0.960 no
C24 H241 . 0.959 no
C24 H242 . 0.960 no
C24 H243 . 0.961 no
